data_4346060
loop_
_publ_author_name
'Liu, Wei'
'Bao, Xin'
'Li, Jin-Yan'
'Qin, Yu-Lian'
'Chen, Yan-Cong'
'Ni, Zhao-Ping'
'Tong, Ming-Liang'

_publ_section_title
;
 High-temperature spin crossover in two solvent-free coordination polymers
 with unusual high thermal stability.
;
_journal_issue 6
_journal_name_full 'Inorganic chemistry'
_journal_page_first 3006
_journal_page_last 3011
_journal_paper_doi 10.1021/acs.inorgchem.5b00119
_journal_volume 54
_journal_year 2015
_chemical_formula_sum 'C32 H22 Fe N12'
_chemical_formula_weight 630.47
_space_group_IT_number 14
_space_group_name_Hall '-P 2ybc'
_space_group_name_H-M_alt 'P 1 21/c 1'
_symmetry_cell_setting monoclinic
_symmetry_space_group_name_H-M 'P 1 21/c 1'
_atom_sites_solution_hydrogens geom
_atom_sites_solution_primary direct
_atom_sites_solution_secondary difmap
_audit_creation_method SHELXL-97
_cell_angle_alpha 90.00
_cell_angle_beta 98.357(2)
_cell_angle_gamma 90.00
_cell_formula_units_Z 2
_cell_length_a 8.3518(3)
_cell_length_b 16.2001(7)
_cell_length_c 11.0557(6)
_cell_measurement_temperature 298(2)
_cell_measurement_theta_max 27.47
_cell_measurement_theta_min 3.13
_cell_volume 1479.95(12)
_computing_cell_refinement 'Bruker FRAMBO'
_computing_data_collection 'Bruker FRAMBO'
_computing_data_reduction 'Bruker SAINT'
_computing_molecular_graphics 'Bruker SHELXTL'
_computing_publication_material 'Bruker SHELXTL'
_computing_structure_refinement 'SHELXL-97 (Sheldrick, 1997)'
_computing_structure_solution 'SHELXS-97 (Sheldrick, 1990)'
_diffrn_ambient_temperature 298(2)
_diffrn_measured_fraction_theta_full 0.960
_diffrn_measured_fraction_theta_max 0.960
_diffrn_measurement_device_type 'multiwire proportional'
_diffrn_measurement_method 'phi and omega scans'
_diffrn_radiation_monochromator graphite
_diffrn_radiation_source 'fine-focus sealed tube'
_diffrn_radiation_type MoK\a
_diffrn_radiation_wavelength 0.71073
_diffrn_reflns_av_R_equivalents 0.0303
_diffrn_reflns_av_sigmaI/netI 0.0312
_diffrn_reflns_limit_h_max 8
_diffrn_reflns_limit_h_min -9
_diffrn_reflns_limit_k_max 18
_diffrn_reflns_limit_k_min -18
_diffrn_reflns_limit_l_max 12
_diffrn_reflns_limit_l_min -12
_diffrn_reflns_number 7619
_diffrn_reflns_theta_full 24.50
_diffrn_reflns_theta_max 24.50
_diffrn_reflns_theta_min 3.13
_exptl_absorpt_coefficient_mu 0.555
_exptl_absorpt_correction_T_max 0.9569
_exptl_absorpt_correction_T_min 0.8924
_exptl_absorpt_correction_type multi-scan
_exptl_crystal_colour 'dark red'
_exptl_crystal_density_diffrn 1.415
_exptl_crystal_density_method 'not measured'
_exptl_crystal_description block
_exptl_crystal_F_000 648
_exptl_crystal_size_max 0.21
_exptl_crystal_size_mid 0.09
_exptl_crystal_size_min 0.08
_refine_diff_density_max 0.462
_refine_diff_density_min -0.257
_refine_diff_density_rms 0.060
_refine_ls_extinction_method none
_refine_ls_goodness_of_fit_ref 1.162
_refine_ls_hydrogen_treatment constr
_refine_ls_matrix_type full
_refine_ls_number_parameters 205
_refine_ls_number_reflns 2362
_refine_ls_number_restraints 0
_refine_ls_restrained_S_all 1.162
_refine_ls_R_factor_all 0.0421
_refine_ls_R_factor_gt 0.0348
_refine_ls_shift/su_max 0.000
_refine_ls_shift/su_mean 0.000
_refine_ls_structure_factor_coef Fsqd
_refine_ls_weighting_details 'calc w=1/[\s^2^(Fo^2^)+(0.0437P)^2^+0.6326P] where P=(Fo^2^+2Fc^2^)/3'
_refine_ls_weighting_scheme calc
_refine_ls_wR_factor_gt 0.0921
_refine_ls_wR_factor_ref 0.0988
_reflns_number_gt 2041
_reflns_number_total 2362
_reflns_threshold_expression >2sigma(I)
_cod_data_source_file ic5b00119_si_002.cif
_cod_data_source_block 1_298K
_cod_depositor_comments
;
The following automatic conversions were performed:

data item '_refine_ls_hydrogen_treatment' value 'CONSTR' was changed
to 'constr' in accordance with the
/home/saulius/struct/COD-crude-data/automatic-downloads/DataCite-retrospective/ACS/depositions/lib/dictionaries/cif_core.dic
dictionary named 'cif_core.dic' version 2.4.2 last updated on
2011-04-26.

Automatic conversion script
Id: cif_fix_values 6909 2019-04-08 15:41:33Z antanas 
;
_cod_original_sg_symbol_H-M P2(1)/c
_cod_database_code 4346060

loop_
_symmetry_equiv_pos_as_xyz
'x, y, z'
'-x, y+1/2, -z+1/2'
'-x, -y, -z'
'x, -y-1/2, z-1/2'

loop_
_atom_site_label
_atom_site_type_symbol
_atom_site_fract_x
_atom_site_fract_y
_atom_site_fract_z
_atom_site_U_iso_or_equiv
_atom_site_adp_type
_atom_site_occupancy
_atom_site_symmetry_multiplicity
_atom_site_calc_flag
_atom_site_refinement_flags
Fe1 Fe 0.0000 0.5000 1.0000 0.02774(17) Uani 1 2 d S
N1 N -0.1624(2) 0.52047(12) 0.84956(17) 0.0327(5) Uani 1 1 d .
N2 N 0.1245(2) 0.45651(11) 0.87454(16) 0.0311(4) Uani 1 1 d .
N3 N 0.2685(2) 0.41693(12) 0.86977(17) 0.0342(5) Uani 1 1 d .
N4 N 0.1265(2) 0.42199(13) 0.67795(17) 0.0392(5) Uani 1 1 d .
N5 N 0.7700(2) 0.21648(13) 0.58031(19) 0.0398(5) Uani 1 1 d .
N6 N 0.9140(2) 0.11292(12) 0.52275(17) 0.0335(5) Uani 1 1 d .
C1 C -0.3069(3) 0.55744(17) 0.8432(2) 0.0430(6) Uani 1 1 d .
H1 H -0.3429 0.5730 0.9157 0.052 Uiso 1 1 calc R
C2 C -0.4046(3) 0.57354(19) 0.7343(3) 0.0541(7) Uani 1 1 d .
H2 H -0.5041 0.5994 0.7336 0.065 Uiso 1 1 calc R
C3 C -0.3526(3) 0.55080(19) 0.6261(3) 0.0546(7) Uani 1 1 d .
H3 H -0.4165 0.5613 0.5516 0.065 Uiso 1 1 calc R
C4 C -0.2052(4) 0.51244(17) 0.6299(2) 0.0486(7) Uani 1 1 d .
H4 H -0.1682 0.4966 0.5580 0.058 Uiso 1 1 calc R
C5 C -0.1128(3) 0.49771(14) 0.7419(2) 0.0361(6) Uani 1 1 d .
C6 C 0.0458(3) 0.45855(15) 0.7603(2) 0.0338(5) Uani 1 1 d .
C7 C 0.2634(3) 0.39761(14) 0.7510(2) 0.0339(5) Uani 1 1 d .
C8 C 0.3950(3) 0.35101(15) 0.7064(2) 0.0355(5) Uani 1 1 d .
C9 C 0.3646(3) 0.30327(17) 0.6014(2) 0.0461(7) Uani 1 1 d .
H9 H 0.2604 0.3015 0.5583 0.055 Uiso 1 1 calc R
C10 C 0.4856(3) 0.25844(17) 0.5597(2) 0.0477(7) Uani 1 1 d .
H10 H 0.4633 0.2267 0.4892 0.057 Uiso 1 1 calc R
C11 C 0.6410(3) 0.26120(15) 0.6237(2) 0.0382(6) Uani 1 1 d .
C12 C 0.6741(3) 0.30864(16) 0.7285(2) 0.0440(6) Uani 1 1 d .
H12 H 0.7786 0.3106 0.7712 0.053 Uiso 1 1 calc R
C13 C 0.5515(3) 0.35298(16) 0.7693(2) 0.0405(6) Uani 1 1 d .
H13 H 0.5739 0.3847 0.8399 0.049 Uiso 1 1 calc R
C14 C 0.7779(3) 0.13396(15) 0.5626(2) 0.0355(6) Uani 1 1 d .
H14 H 0.6977 0.0968 0.5766 0.043 Uiso 1 1 calc R
C15 C 0.9962(3) 0.18579(17) 0.5131(3) 0.0482(7) Uani 1 1 d .
H15 H 1.0959 0.1905 0.4857 0.058 Uiso 1 1 calc R
C16 C 0.9096(3) 0.24964(17) 0.5496(3) 0.0537(8) Uani 1 1 d .
H16 H 0.9392 0.3050 0.5532 0.064 Uiso 1 1 calc R

loop_
_atom_site_aniso_label
_atom_site_aniso_U_11
_atom_site_aniso_U_22
_atom_site_aniso_U_33
_atom_site_aniso_U_23
_atom_site_aniso_U_13
_atom_site_aniso_U_12
Fe1 0.0268(3) 0.0273(3) 0.0311(3) -0.00074(17) 0.01111(18) 0.00036(19)
N1 0.0305(11) 0.0319(11) 0.0374(11) -0.0020(8) 0.0108(8) 0.0013(9)
N2 0.0307(10) 0.0287(11) 0.0363(11) -0.0004(8) 0.0130(8) 0.0012(9)
N3 0.0304(11) 0.0352(12) 0.0396(11) -0.0010(8) 0.0140(8) 0.0022(9)
N4 0.0403(12) 0.0439(13) 0.0357(11) -0.0056(9) 0.0128(9) 0.0042(10)
N5 0.0348(11) 0.0342(12) 0.0534(13) -0.0059(9) 0.0163(9) 0.0000(9)
N6 0.0303(10) 0.0327(11) 0.0394(11) -0.0006(8) 0.0110(8) 0.0017(9)
C1 0.0337(13) 0.0495(16) 0.0470(15) -0.0036(12) 0.0096(11) 0.0045(12)
C2 0.0401(15) 0.065(2) 0.0552(17) -0.0019(14) 0.0018(13) 0.0158(14)
C3 0.0515(17) 0.062(2) 0.0470(16) 0.0034(13) -0.0040(13) 0.0093(15)
C4 0.0502(17) 0.0576(18) 0.0382(14) -0.0032(12) 0.0070(12) 0.0083(14)
C5 0.0371(13) 0.0353(14) 0.0370(13) -0.0015(10) 0.0087(10) -0.0011(11)
C6 0.0363(13) 0.0325(13) 0.0345(12) -0.0020(10) 0.0114(10) 0.0006(11)
C7 0.0342(13) 0.0316(13) 0.0386(13) -0.0028(10) 0.0142(10) 0.0006(11)
C8 0.0388(13) 0.0322(13) 0.0382(13) 0.0003(10) 0.0154(10) 0.0020(11)
C9 0.0337(13) 0.0515(17) 0.0536(16) -0.0172(13) 0.0080(11) 0.0038(13)
C10 0.0420(15) 0.0507(17) 0.0519(16) -0.0192(13) 0.0117(12) 0.0016(13)
C11 0.0359(13) 0.0336(14) 0.0481(14) -0.0035(11) 0.0168(11) 0.0049(11)
C12 0.0357(14) 0.0466(16) 0.0500(15) -0.0058(12) 0.0073(11) 0.0020(12)
C13 0.0410(14) 0.0428(15) 0.0394(13) -0.0100(11) 0.0113(11) 0.0024(12)
C14 0.0318(13) 0.0313(14) 0.0449(14) 0.0015(10) 0.0107(10) 0.0000(11)
C15 0.0347(14) 0.0358(15) 0.079(2) -0.0078(13) 0.0261(13) -0.0041(12)
C16 0.0454(16) 0.0337(15) 0.088(2) -0.0107(14) 0.0288(15) -0.0073(13)

loop_
_atom_type_symbol
_atom_type_description
_atom_type_scat_dispersion_real
_atom_type_scat_dispersion_imag
_atom_type_scat_source
C C 0.0033 0.0016 'International Tables Vol C Tables 4.2.6.8 and 6.1.1.4'
H H 0.0000 0.0000 'International Tables Vol C Tables 4.2.6.8 and 6.1.1.4'
N N 0.0061 0.0033 'International Tables Vol C Tables 4.2.6.8 and 6.1.1.4'
Fe Fe 0.3463 0.8444 'International Tables Vol C Tables 4.2.6.8 and 6.1.1.4'

loop_
_geom_angle_atom_site_label_1
_geom_angle_atom_site_label_2
_geom_angle_atom_site_label_3
_geom_angle
_geom_angle_site_symmetry_1
_geom_angle_site_symmetry_3
N2 Fe1 N2 180.000(1) 3_567 .
N2 Fe1 N6 90.15(8) 3_567 4_466
N2 Fe1 N6 89.85(8) . 4_466
N2 Fe1 N6 89.85(8) 3_567 2_656
N2 Fe1 N6 90.15(8) . 2_656
N6 Fe1 N6 180.000(1) 4_466 2_656
N2 Fe1 N1 99.24(8) 3_567 .
N2 Fe1 N1 80.76(7) . .
N6 Fe1 N1 92.50(8) 4_466 .
N6 Fe1 N1 87.50(8) 2_656 .
N2 Fe1 N1 80.76(7) 3_567 3_567
N2 Fe1 N1 99.24(8) . 3_567
N6 Fe1 N1 87.50(8) 4_466 3_567
N6 Fe1 N1 92.50(8) 2_656 3_567
N1 Fe1 N1 180.0 . 3_567
C1 N1 C5 117.4(2) . .
C1 N1 Fe1 127.58(16) . .
C5 N1 Fe1 114.93(16) . .
C6 N2 N3 106.79(17) . .
C6 N2 Fe1 114.63(14) . .
N3 N2 Fe1 138.28(14) . .
C7 N3 N2 104.08(18) . .
C6 N4 C7 100.79(19) . .
C14 N5 C16 106.9(2) . .
C14 N5 C11 126.9(2) . .
C16 N5 C11 126.2(2) . .
C14 N6 C15 105.5(2) . .
C14 N6 Fe1 128.40(17) . 2_646
C15 N6 Fe1 125.73(16) . 2_646
N1 C1 C2 123.0(2) . .
N1 C1 H1 118.5 . .
C2 C1 H1 118.5 . .
C1 C2 C3 119.1(3) . .
C1 C2 H2 120.5 . .
C3 C2 H2 120.5 . .
C4 C3 C2 119.2(3) . .
C4 C3 H3 120.4 . .
C2 C3 H3 120.4 . .
C3 C4 C5 119.1(3) . .
C3 C4 H4 120.4 . .
C5 C4 H4 120.4 . .
N1 C5 C4 122.3(2) . .
N1 C5 C6 112.4(2) . .
C4 C5 C6 125.4(2) . .
N2 C6 N4 113.7(2) . .
N2 C6 C5 117.07(19) . .
N4 C6 C5 129.2(2) . .
N3 C7 N4 114.6(2) . .
N3 C7 C8 121.7(2) . .
N4 C7 C8 123.6(2) . .
C9 C8 C13 118.4(2) . .
C9 C8 C7 120.7(2) . .
C13 C8 C7 120.9(2) . .
C10 C9 C8 121.4(2) . .
C10 C9 H9 119.3 . .
C8 C9 H9 119.3 . .
C9 C10 C11 119.3(2) . .
C9 C10 H10 120.3 . .
C11 C10 H10 120.3 . .
C12 C11 C10 120.3(2) . .
C12 C11 N5 119.4(2) . .
C10 C11 N5 120.3(2) . .
C13 C12 C11 119.7(2) . .
C13 C12 H12 120.2 . .
C11 C12 H12 120.2 . .
C12 C13 C8 120.9(2) . .
C12 C13 H13 119.5 . .
C8 C13 H13 119.5 . .
N6 C14 N5 111.4(2) . .
N6 C14 H14 124.3 . .
N5 C14 H14 124.3 . .
C16 C15 N6 109.7(2) . .
C16 C15 H15 125.1 . .
N6 C15 H15 125.1 . .
C15 C16 N5 106.5(2) . .
C15 C16 H16 126.7 . .
N5 C16 H16 126.7 . .

loop_
_geom_bond_atom_site_label_1
_geom_bond_atom_site_label_2
_geom_bond_distance
_geom_bond_site_symmetry_2
Fe1 N2 1.9802(17) 3_567
Fe1 N2 1.9802(18) .
Fe1 N6 1.9943(19) 4_466
Fe1 N6 1.9943(19) 2_656
Fe1 N1 2.0151(19) .
Fe1 N1 2.0151(19) 3_567
N1 C1 1.340(3) .
N1 C5 1.367(3) .
N2 C6 1.337(3) .
N2 N3 1.370(3) .
N3 C7 1.345(3) .
N4 C6 1.346(3) .
N4 C7 1.359(3) .
N5 C14 1.354(3) .
N5 C16 1.370(3) .
N5 C11 1.437(3) .
N6 C14 1.323(3) .
N6 C15 1.377(3) .
N6 Fe1 1.9943(19) 2_646
C1 C2 1.378(4) .
C1 H1 0.9300 .
C2 C3 1.380(4) .
C2 H2 0.9300 .
C3 C4 1.374(4) .
C3 H3 0.9300 .
C4 C5 1.382(4) .
C4 H4 0.9300 .
C5 C6 1.456(3) .
C7 C8 1.476(3) .
C8 C9 1.387(3) .
C8 C13 1.389(3) .
C9 C10 1.378(4) .
C9 H9 0.9300 .
C10 C11 1.386(4) .
C10 H10 0.9300 .
C11 C12 1.385(4) .
C12 C13 1.379(3) .
C12 H12 0.9300 .
C13 H13 0.9300 .
C14 H14 0.9300 .
C15 C16 1.357(4) .
C15 H15 0.9300 .
C16 H16 0.9300 .

loop_
_geom_hbond_atom_site_label_D
_geom_hbond_atom_site_label_H
_geom_hbond_atom_site_label_A
_geom_hbond_distance_DH
_geom_hbond_distance_HA
_geom_hbond_distance_DA
_geom_hbond_angle_DHA
_geom_hbond_site_symmetry_A
C16 H16 N4 0.93 2.70 3.513(3) 145.9 1_655

loop_
_geom_torsion_atom_site_label_1
_geom_torsion_atom_site_label_2
_geom_torsion_atom_site_label_3
_geom_torsion_atom_site_label_4
_geom_torsion
_geom_torsion_site_symmetry_1
N2 Fe1 N1 C1 3.2(2) 3_567
N2 Fe1 N1 C1 -176.8(2) .
N6 Fe1 N1 C1 93.8(2) 4_466
N6 Fe1 N1 C1 -86.2(2) 2_656
N1 Fe1 N1 C1 149(100) 3_567
N2 Fe1 N1 C5 179.17(16) 3_567
N2 Fe1 N1 C5 -0.83(16) .
N6 Fe1 N1 C5 -90.27(17) 4_466
N6 Fe1 N1 C5 89.73(17) 2_656
N1 Fe1 N1 C5 -35(100) 3_567
N2 Fe1 N2 C6 133(100) 3_567
N6 Fe1 N2 C6 90.40(16) 4_466
N6 Fe1 N2 C6 -89.60(16) 2_656
N1 Fe1 N2 C6 -2.16(16) .
N1 Fe1 N2 C6 177.84(16) 3_567
N2 Fe1 N2 N3 -39(100) 3_567
N6 Fe1 N2 N3 -82.4(2) 4_466
N6 Fe1 N2 N3 97.6(2) 2_656
N1 Fe1 N2 N3 -174.9(2) .
N1 Fe1 N2 N3 5.1(2) 3_567
C6 N2 N3 C7 -0.5(2) .
Fe1 N2 N3 C7 172.66(18) .
C5 N1 C1 C2 -0.5(4) .
Fe1 N1 C1 C2 175.4(2) .
N1 C1 C2 C3 0.0(4) .
C1 C2 C3 C4 0.3(5) .
C2 C3 C4 C5 -0.1(5) .
C1 N1 C5 C4 0.7(4) .
Fe1 N1 C5 C4 -175.7(2) .
C1 N1 C5 C6 179.8(2) .
Fe1 N1 C5 C6 3.4(3) .
C3 C4 C5 N1 -0.4(4) .
C3 C4 C5 C6 -179.4(3) .
N3 N2 C6 N4 0.7(3) .
Fe1 N2 C6 N4 -174.32(16) .
N3 N2 C6 C5 179.7(2) .
Fe1 N2 C6 C5 4.7(3) .
C7 N4 C6 N2 -0.5(3) .
C7 N4 C6 C5 -179.4(2) .
N1 C5 C6 N2 -5.3(3) .
C4 C5 C6 N2 173.7(2) .
N1 C5 C6 N4 173.5(2) .
C4 C5 C6 N4 -7.4(4) .
N2 N3 C7 N4 0.2(3) .
N2 N3 C7 C8 -177.8(2) .
C6 N4 C7 N3 0.2(3) .
C6 N4 C7 C8 178.1(2) .
N3 C7 C8 C9 153.5(2) .
N4 C7 C8 C9 -24.3(4) .
N3 C7 C8 C13 -25.7(4) .
N4 C7 C8 C13 156.6(2) .
C13 C8 C9 C10 0.2(4) .
C7 C8 C9 C10 -179.0(3) .
C8 C9 C10 C11 -0.1(4) .
C9 C10 C11 C12 -0.1(4) .
C9 C10 C11 N5 -178.5(2) .
C14 N5 C11 C12 121.7(3) .
C16 N5 C11 C12 -57.8(4) .
C14 N5 C11 C10 -59.8(4) .
C16 N5 C11 C10 120.7(3) .
C10 C11 C12 C13 0.3(4) .
N5 C11 C12 C13 178.7(2) .
C11 C12 C13 C8 -0.2(4) .
C9 C8 C13 C12 0.0(4) .
C7 C8 C13 C12 179.2(2) .
C15 N6 C14 N5 -0.8(3) .
Fe1 N6 C14 N5 172.30(15) 2_646
C16 N5 C14 N6 0.1(3) .
C11 N5 C14 N6 -179.5(2) .
C14 N6 C15 C16 1.2(3) .
Fe1 N6 C15 C16 -172.13(19) 2_646
N6 C15 C16 N5 -1.2(3) .
C14 N5 C16 C15 0.6(3) .
C11 N5 C16 C15 -179.7(2) .
